data_7102679
loop_
_publ_author_name
'Turner, David R'
'Spencer, Elinor C'
'Howard, Judith A K'
'Tocher, Derek A'
'Steed, Jonathan W'

_publ_section_title
;
 A modular, self-assembled, separated ion pair binding system.
;
_journal_issue 12
_journal_name_full 'Chemical communications (Cambridge, England)'
_journal_page_first 1352
_journal_page_last 1353
_journal_paper_doi 10.1039/b402882a
_journal_year 2004
_chemical_formula_sum 'C27 H26.67 Ag F3 N6 O5.33 S'
_chemical_formula_weight 717.47
_chemical_name_common dtag018
_chemical_name_systematic
;
?
;
_space_group_IT_number 2
_symmetry_cell_setting triclinic
_symmetry_space_group_name_Hall '-P 1'
_symmetry_space_group_name_H-M 'P -1'
_atom_sites_solution_hydrogens geom
_atom_sites_solution_primary direct
_atom_sites_solution_secondary difmap
_audit_creation_method SHELXL-97
_cell_angle_alpha 107.586(3)
_cell_angle_beta 93.998(3)
_cell_angle_gamma 91.066(4)
_cell_formula_units_Z 3
_cell_length_a 7.1774(5)
_cell_length_b 16.7930(15)
_cell_length_c 19.6054(18)
_cell_measurement_temperature 120(2)
_cell_volume 2245.2(3)
_computing_cell_refinement 'DENZO-SMN (Otwinowski & Minor, 1997)'
_computing_data_collection 'Collect (Hooft, 1999)'
_computing_data_reduction 'DENZO-SMN (Otwinowski & Minor, 1997)'
_computing_molecular_graphics 'X-Seed (Barbour, 1999)'
_computing_publication_material 'CIFTAB (Sheldrick, 1997)'
_computing_structure_refinement 'SHELXL-97 (Sheldrick, 1997)'
_computing_structure_solution 'SHELXS-97 (Sheldrick, 1990)'
_diffrn_ambient_temperature 120(2)
_diffrn_detector_area_resol_mean 0.71
_diffrn_measured_fraction_theta_full 0.594
_diffrn_measured_fraction_theta_max 0.594
_diffrn_measurement_device_type 'Nonius KappaCCD'
_diffrn_radiation_monochromator graphite
_diffrn_radiation_source 'fine-focus sealed tube'
_diffrn_radiation_type MoK\a
_diffrn_radiation_wavelength 0.71073
_diffrn_reflns_av_R_equivalents 0.0531
_diffrn_reflns_av_sigmaI/netI 0.0882
_diffrn_reflns_limit_h_max 8
_diffrn_reflns_limit_h_min -8
_diffrn_reflns_limit_k_max 20
_diffrn_reflns_limit_k_min -20
_diffrn_reflns_limit_l_max 21
_diffrn_reflns_limit_l_min -21
_diffrn_reflns_number 7417
_diffrn_reflns_theta_full 25.96
_diffrn_reflns_theta_max 25.96
_diffrn_reflns_theta_min 2.45
_diffrn_standards_decay_% 0.0
_exptl_absorpt_coefficient_mu 0.810
_exptl_absorpt_correction_T_max 0.9606
_exptl_absorpt_correction_T_min 0.7931
_exptl_absorpt_correction_type multi-scan
_exptl_crystal_colour colourless
_exptl_crystal_density_diffrn 1.592
_exptl_crystal_density_method 'not measured'
_exptl_crystal_description blade
_exptl_crystal_F_000 1090
_exptl_crystal_size_max 0.30
_exptl_crystal_size_mid 0.20
_exptl_crystal_size_min 0.05
_refine_diff_density_max 0.723
_refine_diff_density_min -0.807
_refine_diff_density_rms 0.102
_refine_ls_extinction_coef 0.0045(8)
_refine_ls_extinction_expression Fc^*^==kFc[1+0.001xFc^2^\l^3^/sin(2\q)]^-1/4^
_refine_ls_extinction_method SHELXL
_refine_ls_goodness_of_fit_ref 1.137
_refine_ls_hydrogen_treatment mixed
_refine_ls_matrix_type full
_refine_ls_number_parameters 660
_refine_ls_number_reflns 5223
_refine_ls_number_restraints 24
_refine_ls_restrained_S_all 1.141
_refine_ls_R_factor_all 0.0842
_refine_ls_R_factor_gt 0.0566
_refine_ls_shift/su_max 0.002
_refine_ls_shift/su_mean 0.000
_refine_ls_structure_factor_coef Fsqd
_refine_ls_weighting_details 'calc w==1/[\s^2^(Fo^2^)+(0.0281P)^2^+6.8193P] where P==(Fo^2^+2Fc^2^)/3'
_refine_ls_weighting_scheme calc
_refine_ls_wR_factor_gt 0.1255
_refine_ls_wR_factor_ref 0.1417
_reflns_number_gt 3996
_reflns_number_total 5223
_reflns_threshold_expression >2sigma(I)
_cod_data_source_file b402882a.txt
_cod_data_source_block C:\structs\JWS\Dave\dtag018\DTAG018.CIF
_cod_original_sg_symbol_H-M P-1
_cod_database_code 7102679

loop_
_symmetry_equiv_pos_as_xyz
'x, y, z'
'-x, -y, -z'

loop_
_atom_site_label
_atom_site_type_symbol
_atom_site_fract_x
_atom_site_fract_y
_atom_site_fract_z
_atom_site_U_iso_or_equiv
_atom_site_adp_type
_atom_site_occupancy
_atom_site_symmetry_multiplicity
_atom_site_calc_flag
_atom_site_refinement_flags
_atom_site_disorder_assembly
_atom_site_disorder_group
Ag1 Ag 0.53801(8) 0.84366(4) 0.31437(3) 0.0386(3) Uani 1 1 d . . .
Ag2 Ag 0.5000 0.5000 0.0000 0.0371(3) Uani 1 2 d S . .
S1 S 0.2243(4) 0.30810(15) 0.29678(15) 0.0569(7) Uani 1 1 d . . .
S2 S 0.8805(6) -0.0190(3) -0.0240(3) 0.0537(13) Uani 0.50 1 d P . 1
F1 F 0.4923(12) 0.2722(7) 0.3791(5) 0.155(4) Uani 1 1 d . . .
F2 F 0.5462(11) 0.2407(7) 0.2719(5) 0.152(4) Uani 1 1 d . . .
F3 F 0.5632(11) 0.3667(6) 0.3361(7) 0.199(6) Uani 1 1 d . . .
F4 F 0.6432(17) -0.1151(8) -0.1112(6) 0.084(4) Uani 0.50 1 d PU A 1
F5 F 0.5311(16) -0.0011(9) -0.0584(8) 0.103(5) Uani 0.50 1 d P A 1
F6 F 0.5752(17) -0.0892(8) 0.0006(8) 0.096(4) Uani 0.50 1 d P A 1
O1 O 0.8165(7) 1.1488(3) 0.4661(3) 0.0435(14) Uani 1 1 d . . .
O2 O 0.3448(7) 0.5496(3) 0.1425(3) 0.0426(14) Uani 1 1 d . . .
O3 O 0.6824(6) 0.2141(3) -0.1808(3) 0.0330(12) Uani 1 1 d . . .
O4 O 0.1586(15) 0.3599(7) 0.3654(6) 0.080(5) Uani 0.73(2) 1 d P B 1
O5 O 0.1490(16) 0.2231(7) 0.2791(8) 0.067(4) Uani 0.73(2) 1 d P B 1
O6 O 0.2280(18) 0.3428(10) 0.2433(7) 0.098(5) Uani 0.73(2) 1 d P B 1
O8 O 0.8608(16) 0.0485(7) 0.0407(8) 0.062(4) Uani 0.50 1 d P . 1
O9 O 0.9800(18) -0.0876(7) -0.0116(7) 0.064(4) Uani 0.50 1 d P . 1
N1 N 0.6676(8) 0.9433(4) 0.2837(4) 0.0354(16) Uani 1 1 d . . .
N2 N 0.8763(8) 1.1576(4) 0.3552(4) 0.0372(16) Uani 1 1 d . . .
H2 H 0.9235 1.1920 0.3342 0.045 Uiso 1 1 calc R . .
N3 N 0.9814(9) 1.2621(4) 0.4538(4) 0.0405(17) Uani 1 1 d . . .
H3 H 1.0233 1.2827 0.4211 0.049 Uiso 1 1 calc R . .
N4 N 0.4617(8) 0.7327(4) 0.3405(4) 0.0356(16) Uani 1 1 d . . .
N5 N 0.3074(8) 0.5134(4) 0.2442(4) 0.0342(16) Uani 1 1 d . . .
H5 H 0.2735 0.4713 0.2593 0.041 Uiso 1 1 calc R . .
N6 N 0.2252(8) 0.4183(4) 0.1350(3) 0.0339(16) Uani 1 1 d . . .
H6 H 0.1884 0.3870 0.1607 0.041 Uiso 1 1 calc R . .
N7 N 0.6457(7) 0.3921(3) 0.0176(3) 0.0280(15) Uani 1 1 d . . .
N8 N 0.7765(8) 0.1783(4) -0.0803(3) 0.0345(16) Uani 1 1 d . . .
H8 H 0.8215 0.1369 -0.0662 0.041 Uiso 1 1 calc R . .
N9 N 0.8117(8) 0.0873(4) -0.1918(4) 0.0363(16) Uani 1 1 d . . .
H9 H 0.8644 0.0565 -0.1673 0.044 Uiso 1 1 calc R . .
C1 C 0.6705(10) 0.9329(5) 0.2134(5) 0.036(2) Uani 1 1 d . . .
H1 H 0.6235 0.8815 0.1800 0.043 Uiso 1 1 calc R . .
C2 C 0.7390(10) 0.9938(5) 0.1887(5) 0.038(2) Uani 1 1 d . . .
H2A H 0.7398 0.9848 0.1385 0.046 Uiso 1 1 calc R . .
C3 C 0.8075(10) 1.0687(5) 0.2362(5) 0.040(2) Uani 1 1 d . . .
H3A H 0.8579 1.1112 0.2192 0.047 Uiso 1 1 calc R . .
C4 C 0.8020(10) 1.0813(5) 0.3094(5) 0.0319(19) Uani 1 1 d . . .
C5 C 0.7317(9) 1.0160(5) 0.3310(5) 0.0340(19) Uani 1 1 d . . .
H5A H 0.7289 1.0231 0.3808 0.041 Uiso 1 1 calc R . .
C6 C 0.8852(10) 1.1857(5) 0.4285(5) 0.035(2) Uani 1 1 d . . .
C7 C 1.0205(9) 1.3116(5) 0.5266(4) 0.036(2) Uani 1 1 d . . .
C8 C 1.0667(10) 1.3968(5) 0.5393(5) 0.046(2) Uani 1 1 d . . .
H8A H 1.0673 1.4193 0.5003 0.055 Uiso 1 1 calc R . .
C9 C 1.1114(10) 1.4479(5) 0.6089(5) 0.050(3) Uani 1 1 d . . .
H9A H 1.1385 1.5057 0.6167 0.060 Uiso 1 1 calc R . .
C10 C 1.1181(10) 1.4182(6) 0.6668(5) 0.048(2) Uani 1 1 d . . .
C11 C 1.0728(10) 1.3330(6) 0.6526(5) 0.045(2) Uani 1 1 d . . .
H11 H 1.0749 1.3106 0.6917 0.053 Uiso 1 1 calc R . .
C12 C 1.0252(10) 1.2804(5) 0.5844(5) 0.039(2) Uani 1 1 d . . .
H12 H 0.9956 1.2229 0.5771 0.047 Uiso 1 1 calc R . .
C13 C 1.1726(12) 1.4747(6) 0.7410(5) 0.068(3) Uani 1 1 d . . .
H13A H 1.3092 1.4793 0.7492 0.102 Uiso 1 1 calc R . .
H13B H 1.1201 1.4516 0.7761 0.102 Uiso 1 1 calc R . .
H13C H 1.1242 1.5303 0.7461 0.102 Uiso 1 1 calc R . .
C14 C 0.4726(10) 0.7292(5) 0.4085(4) 0.039(2) Uani 1 1 d . . .
H14 H 0.5084 0.7782 0.4469 0.046 Uiso 1 1 calc R . .
C15 C 0.4330(10) 0.6563(5) 0.4229(5) 0.039(2) Uani 1 1 d . . .
H15 H 0.4421 0.6553 0.4712 0.047 Uiso 1 1 calc R . .
C16 C 0.3803(10) 0.5847(5) 0.3685(5) 0.037(2) Uani 1 1 d . . .
H16 H 0.3538 0.5341 0.3788 0.044 Uiso 1 1 calc R . .
C17 C 0.3660(9) 0.5870(5) 0.2979(4) 0.0326(19) Uani 1 1 d . . .
C18 C 0.4069(9) 0.6626(5) 0.2857(4) 0.0321(19) Uani 1 1 d . . .
H18 H 0.3963 0.6654 0.2379 0.038 Uiso 1 1 calc R . .
C19 C 0.2955(9) 0.4977(5) 0.1716(4) 0.0313(19) Uani 1 1 d . . .
C20 C 0.2073(9) 0.3832(4) 0.0599(4) 0.0301(18) Uani 1 1 d . . .
C21 C 0.2348(9) 0.2975(5) 0.0302(5) 0.038(2) Uani 1 1 d . . .
H21 H 0.2657 0.2642 0.0605 0.046 Uiso 1 1 calc R . .
C22 C 0.2164(9) 0.2615(5) -0.0441(4) 0.034(2) Uani 1 1 d . . .
H22 H 0.2342 0.2034 -0.0639 0.041 Uiso 1 1 calc R . .
C23 C 0.1724(9) 0.3089(5) -0.0903(4) 0.034(2) Uani 1 1 d . . .
C24 C 0.1417(9) 0.3929(5) -0.0591(4) 0.0323(19) Uani 1 1 d . . .
H24 H 0.1083 0.4261 -0.0892 0.039 Uiso 1 1 calc R . .
C25 C 0.1582(9) 0.4300(4) 0.0147(4) 0.0313(19) Uani 1 1 d . . .
H25 H 0.1357 0.4877 0.0343 0.038 Uiso 1 1 calc R . .
C26 C 0.1569(11) 0.2695(5) -0.1696(4) 0.045(2) Uani 1 1 d . . .
H26A H 0.2775 0.2756 -0.1885 0.068 Uiso 1 1 calc R . .
H26B H 0.0612 0.2969 -0.1916 0.068 Uiso 1 1 calc R . .
H26C H 0.1218 0.2100 -0.1809 0.068 Uiso 1 1 calc R . .
C27 C 0.6777(9) 0.3901(5) 0.0853(4) 0.0347(19) Uani 1 1 d . . .
H27 H 0.6572 0.4386 0.1238 0.042 Uiso 1 1 calc R . .
C28 C 0.7396(10) 0.3196(5) 0.1005(4) 0.038(2) Uani 1 1 d . . .
H28 H 0.7615 0.3195 0.1488 0.046 Uiso 1 1 calc R . .
C29 C 0.7695(10) 0.2489(5) 0.0441(4) 0.0343(19) Uani 1 1 d . . .
H29 H 0.8105 0.1995 0.0535 0.041 Uiso 1 1 calc R . .
C30 C 0.7392(9) 0.2508(4) -0.0259(4) 0.0307(18) Uani 1 1 d . . .
C31 C 0.6789(9) 0.3245(4) -0.0372(4) 0.0293(18) Uani 1 1 d . . .
H31 H 0.6608 0.3270 -0.0850 0.035 Uiso 1 1 calc R . .
C32 C 0.7510(9) 0.1641(4) -0.1535(4) 0.0291(18) Uani 1 1 d . . .
C33 C 0.7960(9) 0.0546(5) -0.2667(4) 0.033(2) Uani 1 1 d . . .
C34 C 0.7474(10) -0.0303(5) -0.2981(5) 0.037(2) Uani 1 1 d . . .
H34 H 0.7266 -0.0642 -0.2681 0.044 Uiso 1 1 calc R . .
C35 C 0.7293(10) -0.0656(5) -0.3711(5) 0.037(2) Uani 1 1 d . . .
H35 H 0.6973 -0.1236 -0.3909 0.045 Uiso 1 1 calc R . .
C36 C 0.7570(10) -0.0182(5) -0.4167(4) 0.038(2) Uani 1 1 d . . .
C37 C 0.8087(9) 0.0663(5) -0.3863(4) 0.0352(19) Uani 1 1 d . . .
H37 H 0.8310 0.0995 -0.4167 0.042 Uiso 1 1 calc R . .
C38 C 0.8282(9) 0.1026(5) -0.3122(5) 0.036(2) Uani 1 1 d . . .
H38 H 0.8635 0.1602 -0.2925 0.044 Uiso 1 1 calc R . .
C39 C 0.7383(12) -0.0567(5) -0.4971(4) 0.051(2) Uani 1 1 d . . .
H39A H 0.7888 -0.1127 -0.5097 0.076 Uiso 1 1 calc R . .
H39B H 0.8079 -0.0217 -0.5193 0.076 Uiso 1 1 calc R . .
H39C H 0.6061 -0.0609 -0.5146 0.076 Uiso 1 1 calc R . .
C40 C 0.4721(18) 0.2972(8) 0.3183(9) 0.092(4) Uani 1 1 d . B .
C41 C 0.648(3) -0.0653(13) -0.0567(16) 0.075(7) Uani 0.50 1 d P A 1
O7 O 0.925(2) 0.0091(13) -0.0844(9) 0.099(6) Uani 0.50 1 d P C 1
O1S O 0.811(2) -0.0501(10) -0.1295(9) 0.082(5) Uani 0.50 1 d P D 2
O4A O 0.205(3) 0.3974(13) 0.3243(13) 0.045(9) Uani 0.27(2) 1 d PU B 2
O6A O 0.213(4) 0.288(2) 0.2072(17) 0.063(9) Uani 0.27(2) 1 d PU B 2
O5A O 0.128(5) 0.253(2) 0.314(2) 0.072(12) Uani 0.27(2) 1 d PU B 2

loop_
_atom_site_aniso_label
_atom_site_aniso_U_11
_atom_site_aniso_U_22
_atom_site_aniso_U_33
_atom_site_aniso_U_23
_atom_site_aniso_U_13
_atom_site_aniso_U_12
Ag1 0.0400(4) 0.0318(4) 0.0410(5) 0.0072(3) 0.0011(3) -0.0004(3)
Ag2 0.0374(5) 0.0268(5) 0.0457(6) 0.0087(5) 0.0018(4) 0.0091(4)
S1 0.0737(16) 0.0381(13) 0.0576(18) 0.0139(15) 0.0013(13) -0.0053(12)
S2 0.061(3) 0.050(3) 0.062(3) 0.031(3) 0.012(2) 0.025(2)
F1 0.127(7) 0.203(10) 0.117(7) 0.033(7) -0.038(5) 0.040(6)
F2 0.118(6) 0.192(9) 0.131(7) 0.017(7) 0.032(5) 0.068(6)
F3 0.098(6) 0.108(7) 0.367(17) 0.055(9) -0.052(8) -0.057(5)
F4 0.103(7) 0.081(7) 0.042(6) -0.014(6) -0.021(6) 0.002(6)
F5 0.060(7) 0.122(11) 0.134(12) 0.059(10) -0.031(7) 0.007(7)
F6 0.080(8) 0.098(10) 0.121(11) 0.056(10) -0.021(8) -0.029(7)
O1 0.051(3) 0.039(3) 0.041(4) 0.012(3) 0.008(3) -0.006(3)
O2 0.055(3) 0.033(3) 0.040(4) 0.013(3) 0.002(3) -0.007(3)
O3 0.036(3) 0.029(3) 0.032(3) 0.008(3) 0.000(2) 0.008(2)
O4 0.109(8) 0.065(7) 0.053(8) -0.005(6) 0.002(6) 0.022(6)
O5 0.090(8) 0.040(6) 0.079(10) 0.029(7) 0.022(7) -0.006(5)
O6 0.152(11) 0.089(11) 0.068(10) 0.057(10) -0.019(7) -0.041(8)
O8 0.052(7) 0.034(6) 0.094(11) 0.013(8) -0.002(7) 0.011(6)
O9 0.078(9) 0.048(7) 0.071(9) 0.026(7) -0.003(7) 0.032(7)
N1 0.028(3) 0.030(4) 0.043(5) 0.002(4) 0.000(3) -0.002(3)
N2 0.044(4) 0.032(4) 0.033(5) 0.006(4) 0.001(3) -0.001(3)
N3 0.052(4) 0.038(4) 0.031(5) 0.009(4) 0.005(3) -0.003(3)
N4 0.028(3) 0.030(4) 0.041(5) -0.001(4) 0.000(3) -0.002(3)
N5 0.042(4) 0.025(4) 0.034(5) 0.007(4) -0.001(3) -0.003(3)
N6 0.038(4) 0.029(4) 0.033(4) 0.007(4) 0.006(3) -0.004(3)
N7 0.026(3) 0.027(3) 0.031(4) 0.007(3) 0.004(3) 0.005(3)
N8 0.044(4) 0.024(3) 0.033(4) 0.005(3) -0.002(3) 0.011(3)
N9 0.043(4) 0.030(4) 0.036(5) 0.010(4) 0.003(3) 0.013(3)
C1 0.032(4) 0.038(5) 0.030(5) 0.000(4) -0.001(4) 0.007(4)
C2 0.042(5) 0.041(5) 0.035(5) 0.017(5) -0.002(4) 0.001(4)
C3 0.043(5) 0.033(5) 0.038(6) 0.004(5) 0.000(4) -0.002(4)
C4 0.030(4) 0.028(4) 0.037(6) 0.009(5) 0.002(4) 0.008(3)
C5 0.029(4) 0.037(5) 0.031(5) 0.003(5) 0.002(4) 0.004(4)
C6 0.034(4) 0.023(4) 0.040(6) -0.004(5) 0.001(4) 0.009(4)
C7 0.028(4) 0.034(5) 0.034(6) -0.003(5) -0.005(4) -0.001(3)
C8 0.041(5) 0.038(5) 0.054(7) 0.011(5) -0.002(4) -0.001(4)
C9 0.037(5) 0.036(5) 0.057(7) -0.012(6) -0.007(5) 0.001(4)
C10 0.029(4) 0.057(6) 0.046(6) 0.000(6) -0.006(4) 0.008(4)
C11 0.039(5) 0.057(6) 0.032(6) 0.005(5) 0.002(4) 0.012(4)
C12 0.038(4) 0.036(5) 0.038(6) 0.007(5) -0.001(4) 0.005(4)
C13 0.041(5) 0.080(7) 0.057(7) -0.017(6) 0.001(5) 0.003(5)
C14 0.039(4) 0.048(5) 0.027(5) 0.008(5) 0.004(4) 0.001(4)
C15 0.043(5) 0.045(5) 0.033(5) 0.016(5) 0.004(4) 0.001(4)
C16 0.035(4) 0.036(5) 0.043(6) 0.017(5) 0.007(4) 0.005(4)
C17 0.029(4) 0.033(5) 0.038(6) 0.013(5) 0.004(4) 0.008(3)
C18 0.031(4) 0.035(5) 0.029(5) 0.007(5) 0.003(4) 0.006(3)
C19 0.026(4) 0.029(5) 0.034(6) 0.002(5) 0.003(4) 0.000(3)
C20 0.029(4) 0.025(4) 0.036(5) 0.008(4) 0.004(4) 0.007(3)
C21 0.031(4) 0.032(4) 0.056(7) 0.019(5) 0.005(4) 0.000(3)
C22 0.032(4) 0.029(4) 0.040(6) 0.006(5) 0.006(4) 0.003(3)
C23 0.026(4) 0.035(4) 0.038(5) 0.007(5) 0.002(4) -0.003(3)
C24 0.028(4) 0.033(4) 0.034(5) 0.007(4) 0.005(4) 0.005(3)
C25 0.023(4) 0.026(4) 0.039(6) 0.000(4) 0.004(4) 0.003(3)
C26 0.048(5) 0.040(5) 0.045(6) 0.008(5) 0.003(4) 0.004(4)
C27 0.031(4) 0.033(4) 0.038(6) 0.007(4) 0.004(4) 0.001(3)
C28 0.040(4) 0.038(5) 0.034(5) 0.009(5) -0.002(4) 0.003(4)
C29 0.041(4) 0.028(4) 0.034(5) 0.009(4) 0.001(4) 0.010(3)
C30 0.027(4) 0.024(4) 0.040(5) 0.007(4) 0.002(4) 0.001(3)
C31 0.030(4) 0.027(4) 0.027(5) 0.001(4) 0.009(3) 0.004(3)
C32 0.029(4) 0.023(4) 0.036(5) 0.010(4) 0.004(4) 0.003(3)
C33 0.025(4) 0.029(4) 0.040(6) 0.004(5) 0.003(4) 0.008(3)
C34 0.043(5) 0.031(4) 0.038(6) 0.012(5) 0.002(4) 0.013(4)
C35 0.037(4) 0.026(4) 0.044(6) 0.006(5) -0.004(4) 0.004(3)
C36 0.032(4) 0.043(5) 0.036(5) 0.006(5) -0.003(4) 0.008(4)
C37 0.030(4) 0.042(5) 0.035(6) 0.013(5) 0.003(4) 0.000(3)
C38 0.029(4) 0.029(4) 0.048(6) 0.006(5) 0.004(4) 0.008(3)
C39 0.055(5) 0.050(5) 0.043(6) 0.009(5) -0.009(4) 0.004(4)
C40 0.087(9) 0.068(8) 0.112(12) 0.018(9) 0.000(9) 0.012(7)
C41 0.060(13) 0.053(13) 0.11(2) 0.038(16) -0.033(14) -0.026(11)
O7 0.112(13) 0.154(17) 0.079(12) 0.091(13) 0.059(11) 0.069(12)
O1S 0.103(12) 0.072(10) 0.072(11) 0.029(9) -0.024(9) 0.001(9)
O4A 0.061(11) 0.035(10) 0.045(13) 0.018(8) 0.015(8) 0.009(7)
O6A 0.079(12) 0.057(12) 0.062(13) 0.031(9) 0.010(9) 0.003(9)
O5A 0.084(14) 0.067(15) 0.073(15) 0.031(10) 0.020(9) -0.014(9)

loop_
_atom_type_symbol
_atom_type_description
_atom_type_scat_dispersion_real
_atom_type_scat_dispersion_imag
_atom_type_scat_source
C C 0.0033 0.0016 'International Tables Vol C Tables 4.2.6.8 and 6.1.1.4'
H H 0.0000 0.0000 'International Tables Vol C Tables 4.2.6.8 and 6.1.1.4'
N N 0.0061 0.0033 'International Tables Vol C Tables 4.2.6.8 and 6.1.1.4'
O O 0.0106 0.0060 'International Tables Vol C Tables 4.2.6.8 and 6.1.1.4'
S S 0.1246 0.1234 'International Tables Vol C Tables 4.2.6.8 and 6.1.1.4'
Ag Ag -0.8971 1.1015 'International Tables Vol C Tables 4.2.6.8 and 6.1.1.4'
F F 0.0171 0.0103 'International Tables Vol C Tables 4.2.6.8 and 6.1.1.4'

loop_
_geom_angle_atom_site_label_1
_geom_angle_atom_site_label_2
_geom_angle_atom_site_label_3
_geom_angle
_geom_angle_site_symmetry_1
_geom_angle_site_symmetry_3
N4 Ag1 N1 168.5(2) . .
N7 Ag2 N7 180.0(3) 2_665 .
N7 Ag2 O2 85.64(19) 2_665 .
N7 Ag2 O2 94.36(19) . .
O5A S1 O6 139.0(18) . .
O5A S1 O4A 125.0(19) . .
O6 S1 O4A 69.7(11) . .
O5A S1 O5 30.8(15) . .
O6 S1 O5 117.7(7) . .
O4A S1 O5 151.2(10) . .
O5A S1 O4 79.6(18) . .
O6 S1 O4 117.2(8) . .
O4A S1 O4 49.4(9) . .
O5 S1 O4 110.4(7) . .
O5A S1 O6A 110.8(19) . .
O6 S1 O6A 35.5(9) . .
O4A S1 O6A 104.4(13) . .
O5 S1 O6A 83.7(11) . .
O4 S1 O6A 146.4(10) . .
O5A S1 C40 109.6(18) . .
O6 S1 C40 102.3(8) . .
O4A S1 C40 102.4(10) . .
O5 S1 C40 102.7(6) . .
O4 S1 C40 104.0(6) . .
O6A S1 C40 102.2(11) . .
O9 S2 O8 113.3(8) . .
O9 S2 O7 118.5(8) . .
O8 S2 O7 113.4(10) . .
O9 S2 C41 102.9(9) . .
O8 S2 C41 107.0(11) . .
O7 S2 C41 99.4(13) . .
O9 S2 S2 69.6(6) . 2_755
O8 S2 S2 70.1(5) . 2_755
O7 S2 S2 91.4(9) . 2_755
C41 S2 S2 169.0(10) . 2_755
O9 S2 O9 113.6(6) . 2_755
O8 S2 O9 51.3(6) . 2_755
O7 S2 O9 70.8(10) . 2_755
C41 S2 O9 142.5(8) . 2_755
S2 S2 O9 44.0(4) 2_755 2_755
O9 S2 O8 51.0(6) . 2_755
O8 S2 O8 114.0(5) . 2_755
O7 S2 O8 74.5(8) . 2_755
C41 S2 O8 137.6(10) . 2_755
S2 S2 O8 43.9(4) 2_755 2_755
O9 S2 O8 76.2(5) 2_755 2_755
C19 O2 Ag2 122.2(5) . .
S2 O8 O9 81.6(9) . 2_755
S2 O8 S2 66.0(5) . 2_755
O9 O8 S2 46.8(5) 2_755 2_755
S2 O9 O8 82.2(8) . 2_755
S2 O9 S2 66.4(6) . 2_755
O8 O9 S2 47.2(6) 2_755 2_755
C1 N1 C5 119.4(7) . .
C1 N1 Ag1 117.0(5) . .
C5 N1 Ag1 123.4(6) . .
C6 N2 C4 128.3(7) . .
C6 N3 C7 127.4(7) . .
C14 N4 C18 119.1(7) . .
C14 N4 Ag1 122.6(5) . .
C18 N4 Ag1 118.2(5) . .
C19 N5 C17 128.8(7) . .
C19 N6 C20 125.4(7) . .
C27 N7 C31 119.5(6) . .
C27 N7 Ag2 118.0(5) . .
C31 N7 Ag2 121.9(5) . .
C32 N8 C30 127.6(6) . .
C32 N9 C33 125.1(6) . .
N1 C1 C2 121.5(8) . .
C1 C2 C3 120.2(8) . .
C2 C3 C4 119.1(8) . .
C5 C4 C3 117.7(7) . .
C5 C4 N2 125.4(8) . .
C3 C4 N2 116.8(7) . .
N1 C5 C4 122.1(8) . .
O1 C6 N2 124.8(7) . .
O1 C6 N3 124.9(8) . .
N2 C6 N3 110.3(8) . .
C12 C7 C8 118.6(7) . .
C12 C7 N3 124.4(7) . .
C8 C7 N3 116.9(8) . .
C9 C8 C7 119.8(9) . .
C10 C9 C8 122.5(8) . .
C9 C10 C11 116.6(8) . .
C9 C10 C13 121.0(9) . .
C11 C10 C13 122.4(10) . .
C12 C11 C10 122.7(9) . .
C11 C12 C7 119.8(8) . .
N4 C14 C15 121.1(8) . .
C14 C15 C16 120.7(8) . .
C15 C16 C17 119.3(8) . .
C18 C17 C16 118.1(7) . .
C18 C17 N5 124.4(7) . .
C16 C17 N5 117.5(7) . .
N4 C18 C17 121.7(7) . .
O2 C19 N5 122.9(7) . .
O2 C19 N6 124.3(7) . .
N5 C19 N6 112.8(7) . .
C25 C20 C21 119.2(7) . .
C25 C20 N6 121.9(6) . .
C21 C20 N6 118.9(7) . .
C22 C21 C20 119.6(8) . .
C21 C22 C23 121.6(7) . .
C24 C23 C22 117.2(7) . .
C24 C23 C26 122.1(7) . .
C22 C23 C26 120.7(7) . .
C23 C24 C25 122.2(7) . .
C20 C25 C24 120.2(7) . .
N7 C27 C28 121.8(7) . .
C27 C28 C29 118.9(7) . .
C30 C29 C28 119.6(7) . .
C29 C30 C31 118.3(7) . .
C29 C30 N8 116.9(6) . .
C31 C30 N8 124.7(7) . .
N7 C31 C30 121.8(7) . .
O3 C32 N9 124.0(7) . .
O3 C32 N8 123.6(7) . .
N9 C32 N8 112.4(6) . .
C34 C33 C38 118.0(7) . .
C34 C33 N9 118.8(7) . .
C38 C33 N9 123.2(7) . .
C35 C34 C33 121.3(8) . .
C34 C35 C36 121.1(7) . .
C35 C36 C37 118.2(7) . .
C35 C36 C39 121.4(7) . .
C37 C36 C39 120.3(8) . .
C38 C37 C36 121.0(8) . .
C37 C38 C33 120.3(7) . .
F2 C40 F3 113.3(14) . .
F2 C40 F1 103.8(11) . .
F3 C40 F1 103.5(14) . .
F2 C40 S1 114.2(10) . .
F3 C40 S1 112.0(9) . .
F1 C40 S1 109.0(10) . .
F4 C41 F5 111(2) . .
F4 C41 F6 117.0(18) . .
F5 C41 F6 100(2) . .
F4 C41 S2 113(2) . .
F5 C41 S2 107.7(13) . .
F6 C41 S2 106.5(16) . .

loop_
_geom_bond_atom_site_label_1
_geom_bond_atom_site_label_2
_geom_bond_distance
_geom_bond_site_symmetry_2
Ag1 N4 2.147(7) .
Ag1 N1 2.158(6) .
Ag2 N7 2.212(6) 2_665
Ag2 N7 2.212(6) .
Ag2 O2 2.967(5) .
S1 O5A 1.28(4) .
S1 O6 1.345(10) .
S1 O4A 1.45(2) .
S1 O5 1.448(11) .
S1 O4 1.479(10) .
S1 O6A 1.68(3) .
S1 C40 1.824(13) .
S2 O9 1.439(11) .
S2 O8 1.441(13) .
S2 O7 1.452(14) .
S2 C41 1.819(19) .
S2 S2 1.900(10) 2_755
S2 O9 1.944(14) 2_755
S2 O8 1.955(12) 2_755
F1 C40 1.378(16) .
F2 C40 1.255(14) .
F3 C40 1.268(14) .
F4 C41 1.14(3) .
F5 C41 1.38(2) .
F6 C41 1.43(3) .
O1 C6 1.218(10) .
O2 C19 1.235(9) .
O3 C32 1.219(8) .
O8 O9 1.533(17) 2_755
O8 S2 1.955(12) 2_755
O9 O8 1.533(17) 2_755
O9 S2 1.944(14) 2_755
N1 C1 1.337(10) .
N1 C5 1.340(9) .
N2 C6 1.368(10) .
N2 C4 1.394(10) .
N3 C6 1.380(10) .
N3 C7 1.423(10) .
N4 C14 1.349(10) .
N4 C18 1.361(9) .
N5 C19 1.364(10) .
N5 C17 1.396(9) .
N6 C19 1.375(9) .
N6 C20 1.406(10) .
N7 C27 1.342(10) .
N7 C31 1.345(8) .
N8 C32 1.379(10) .
N8 C30 1.401(9) .
N9 C32 1.378(8) .
N9 C33 1.400(10) .
C1 C2 1.356(11) .
C2 C3 1.377(11) .
C3 C4 1.388(11) .
C4 C5 1.388(10) .
C7 C12 1.383(11) .
C7 C8 1.406(11) .
C8 C9 1.386(12) .
C9 C10 1.369(13) .
C10 C11 1.400(12) .
C10 C13 1.498(12) .
C11 C12 1.378(11) .
C14 C15 1.366(11) .
C15 C16 1.371(11) .
C16 C17 1.392(11) .
C17 C18 1.391(10) .
C20 C25 1.384(10) .
C20 C21 1.403(10) .
C21 C22 1.393(11) .
C22 C23 1.401(11) .
C23 C24 1.385(10) .
C23 C26 1.489(11) .
C24 C25 1.388(10) .
C27 C28 1.380(10) .
C28 C29 1.389(10) .
C29 C30 1.384(11) .
C30 C31 1.393(10) .
C33 C34 1.397(10) .
C33 C38 1.399(11) .
C34 C35 1.370(11) .
C35 C36 1.387(11) .
C36 C37 1.394(11) .
C36 C39 1.507(11) .
C37 C38 1.391(11) .

loop_
_geom_hbond_atom_site_label_D
_geom_hbond_atom_site_label_H
_geom_hbond_atom_site_label_A
_geom_hbond_distance_DH
_geom_hbond_distance_HA
_geom_hbond_distance_DA
_geom_hbond_angle_DHA
_geom_hbond_site_symmetry_A
N2 H2 O5A 0.88 1.91 2.72(4) 152.0 1_665
N2 H2 O5 0.88 2.15 2.929(13) 147.8 1_665
N3 H3 O4 0.88 2.19 3.043(16) 164.7 1_665
N3 H3 O5A 0.88 2.20 2.97(4) 145.8 1_665
N5 H5 O4A 0.88 2.10 2.96(3) 163.4 .
N5 H5 O6 0.88 2.10 2.905(15) 151.5 .
N6 H6 O6 0.88 1.98 2.783(12) 150.8 .
N6 H6 O6A 0.88 2.13 2.95(3) 154.5 .
N8 H8 O7 0.88 2.22 3.033(17) 153.9 .
N8 H8 O9 0.88 2.36 3.153(13) 150.7 2_755
N9 H9 O7 0.88 2.04 2.881(16) 159.3 .
N9 H9 O1S 0.88 2.17 2.920(16) 142.5 .
